data_7718075
loop_
_publ_author_name
'Bagio, Stanley'
'Gonz&#xe1;lez, Jonay'
'Gable, Robert W.'
'Hall, Christopher R.'
'Boskovic, Colette'
'Giansiracusa, Marcus J.'

_publ_section_title
;
 Redox, spectroscopic and magnetic properties of
 <i>C</i><sub>3</sub>-symmetric rare earth complexes featuring atypical
 <i>ortho</i>-dioxolene binding.
;
_journal_issue 12
_journal_name_full 'Dalton transactions (Cambridge, England : 2003)'
_journal_page_first 5061
_journal_page_last 5074
_journal_paper_doi 10.1039/d4dt03474k
_journal_volume 54
_journal_year 2025
_chemical_absolute_configuration ad
_chemical_formula_moiety 'C36 H21 Br12 Er N4 O6'
_chemical_formula_sum 'C36 H21 Br12 Er N4 O6'
_chemical_formula_weight 1731.75
_space_group_crystal_system trigonal
_space_group_IT_number 161
_space_group_name_Hall 'R 3 -2"c'
_space_group_name_H-M_alt 'R 3 c :H'
_atom_sites_solution_hydrogens geom
_atom_sites_solution_primary dual
_audit_creation_method
;
Olex2 1.5
(compiled 2023.08.24 svn.re1ec1418 for OlexSys, GUI svn.r6817)
;
_audit_update_record
;
2025-01-23 deposited with the CCDC.	2025-02-14 downloaded from the CCDC.
;
_cell_angle_alpha 90
_cell_angle_beta 90
_cell_angle_gamma 120
_cell_formula_units_Z 6
_cell_length_a 13.1015(2)
_cell_length_b 13.1015(2)
_cell_length_c 46.1778(5)
_cell_measurement_reflns_used 10493
_cell_measurement_temperature 99.9(4)
_cell_measurement_theta_max 79.9090
_cell_measurement_theta_min 4.1460
_cell_volume 6864.45(17)
_computing_cell_refinement 'CrysAlisPro 1.171.40.14a (Rigaku OD, 2018)'
_computing_data_collection 'CrysAlisPro 1.171.40.14a (Rigaku OD, 2018)'
_computing_data_reduction 'CrysAlisPro 1.171.40.14a (Rigaku OD, 2018)'
_computing_molecular_graphics 'Olex2 1.5 (Dolomanov et al., 2009)'
_computing_publication_material 'Olex2 1.5 (Dolomanov et al., 2009)'
_computing_structure_refinement 'SHELXL 2019/3 (Sheldrick, 2015)'
_computing_structure_solution 'SHELXT 2018/2 (Sheldrick, 2018)'
_diffrn_ambient_environment N~2~
_diffrn_ambient_temperature 99.9(4)
_diffrn_detector 'CCD plate'
_diffrn_detector_type HyPix
_diffrn_measured_fraction_theta_full 1.000
_diffrn_measured_fraction_theta_max 0.999
_diffrn_measurement_details
;
List of Runs (angles in degrees, time in seconds):

  # Type    Start    End  Width  t~exp~   \w     \q     \k     \f   Frames
#--------------------------------------------------------------------------
  1  \w     34.00  76.00   0.50    0.08    --   47.51-125.00 -90.00   84
  2  \w     51.00  95.00   0.50    0.32    --  113.25-125.00-150.00   88
  3  \w     86.00 111.00   0.50    0.32    --  113.25-125.00-120.00   50
  4  \w     47.00  72.00   0.50    0.32    --  113.25-125.00-180.00   50
  5  \w     55.00  81.00   0.50    0.32    --  113.25-125.00-120.00   52
  6  \w     59.00 106.00   0.50    0.32    --  113.25-108.00-127.96   94
  7  \w     52.00  78.00   0.50    0.32    --  113.25-125.00 -30.00   52
  8  \w     82.00 107.00   0.50    0.32    --  113.25-103.00 -18.05   50
  9  \w     44.00  76.00   0.50    0.32    --  113.25-103.00 -18.05   64
 10  \w     48.00 111.00   0.50    0.32    --  113.25-125.00  90.00  126
 11  \w     47.00 107.00   0.50    0.32    --  113.25-125.00 120.00  120
 12  \w     57.00 103.00   0.50    0.32    --  113.25 -94.00 120.00   92
 13  \w     71.00 105.00   0.50    0.32    --  113.25 -94.00  90.00   68
 14  \w     46.00 100.00   0.50    0.32    --  113.25 -94.00   0.00  108
 15  \w     80.00 106.00   0.50    0.32    --  113.25 -94.00 -60.00   52
 16  \w     77.00 104.00   0.50    0.32    --  113.25 -94.00-120.00   54
 17  \w     79.00 105.00   0.50    0.32    --  113.25 -94.00 -90.00   52
 18  \w     43.00  76.00   0.50    0.32    --  113.25 -77.00   0.00   66
 19  \w     44.00  71.00   0.50    0.32    --  113.25 -61.00  60.00   54
 20  \w     45.00  70.00   0.50    0.32    --  113.25 -77.00 -60.00   50
 21  \w     42.00  70.00   0.50    0.32    --  113.25 -77.00 -90.00   56
 22  \w     44.00  78.00   0.50    0.32    --  113.25 -77.00-150.00   68
 23  \w     -6.00  30.00   0.50    0.08    --   47.51 -19.00 150.00   72
 24  \w    -18.00  29.00   0.50    0.08    --   47.51 -19.00  90.00   94
 25  \w     42.00  68.00   0.50    0.32    --  113.25 -61.00 120.00   52
 26  \w     42.00  67.00   0.50    0.32    --  113.25 -61.00  30.00   50
 27  \w     44.00  69.00   0.50    0.32    --  113.25 -77.00-120.00   50
 28  \w    103.00 178.00   0.50    0.32    --  113.25  15.00 -60.00  150
 29  \w    148.00 173.00   0.50    0.32    --  113.25  45.00-120.00   50
 30  \w    105.00 131.00   0.50    0.32    --  113.25  45.00-120.00   52
 31  \w    107.00 143.00   0.50    0.32    --  113.25  30.00-150.00   72
 32  \w    111.00 178.00   0.50    0.32    --  113.25  45.00  30.00  134
 33  \w    122.00 162.00   0.50    0.32    --  113.25  45.00  90.00   80
 34  \w    103.00 176.00   0.50    0.32    --  113.25  45.00 120.00  146
 35  \w    148.00 178.00   0.50    0.32    --  113.25  15.00 150.00   60
 36  \w    103.00 141.00   0.50    0.32    --  113.25  15.00  60.00   76
 37  \w    146.00 174.00   0.50    0.32    --  113.25  15.00  60.00   56
 38  \w    112.00 178.00   0.50    0.32    --  113.25  30.00   0.00  132
 39  \w     50.00 105.00   0.50    0.08    --   47.51  19.00  90.00  110
 40  \w    -22.00  20.00   0.50    0.08    --  -47.51  77.00  60.00   84
 41  \w    -63.00 -26.00   0.50    0.08    --  -47.51  77.00  60.00   74
 42  \w    -50.00 -25.00   0.50    0.32    --  -91.75  45.00  90.00   50
 43  \w    -30.00  26.00   0.50    0.08    --  -47.51  19.00  60.00  112
 44  \w    -55.00  22.00   0.50    0.08    --  -47.51  57.00 -30.00  154
 45  \w    -82.00 -55.00   0.50    0.32    --  -91.75 125.00-120.00   54
 46  \w    -67.00 -37.00   0.50    0.08    --  -47.51 -38.00 -90.00   60
 47  \w   -118.00 -85.00   0.50    0.08    --  -47.51 -38.00 -90.00   66
 48  \w   -109.00 -80.00   0.50    0.32    --  -91.75 -30.00 150.00   58
;
_diffrn_measurement_device 'four-circle diffractometer'
_diffrn_measurement_device_type 'XtaLAB Synergy, Dualflex, HyPix'
_diffrn_measurement_method '\w scans'
_diffrn_orient_matrix_type 'CrysAlisPro convention (1999,Acta A55,543-557)'
_diffrn_orient_matrix_UB_11 -0.1123868000
_diffrn_orient_matrix_UB_12 -0.0211165000
_diffrn_orient_matrix_UB_13 0.0158599000
_diffrn_orient_matrix_UB_21 -0.0636859000
_diffrn_orient_matrix_UB_22 -0.1296700000
_diffrn_orient_matrix_UB_23 -0.0098388000
_diffrn_orient_matrix_UB_31 0.0418330000
_diffrn_orient_matrix_UB_32 -0.0340103000
_diffrn_orient_matrix_UB_33 0.0276640000
_diffrn_radiation_monochromator mirror
_diffrn_radiation_probe x-ray
_diffrn_radiation_type 'Cu K\a'
_diffrn_radiation_wavelength 1.54184
_diffrn_reflns_av_R_equivalents 0.0831
_diffrn_reflns_av_unetI/netI 0.0535
_diffrn_reflns_Laue_measured_fraction_full 1.000
_diffrn_reflns_Laue_measured_fraction_max 0.999
_diffrn_reflns_limit_h_max 16
_diffrn_reflns_limit_h_min -16
_diffrn_reflns_limit_k_max 16
_diffrn_reflns_limit_k_min -16
_diffrn_reflns_limit_l_max 58
_diffrn_reflns_limit_l_min -51
_diffrn_reflns_number 26953
_diffrn_reflns_point_group_measured_fraction_full 0.953
_diffrn_reflns_point_group_measured_fraction_max 0.935
_diffrn_reflns_theta_full 67.684
_diffrn_reflns_theta_max 80.198
_diffrn_reflns_theta_min 4.342
_diffrn_source 'micro-focus sealed X-ray tube'
_diffrn_source_type 'PhotonJet (Cu) X-ray Source'
_exptl_absorpt_coefficient_mu 16.089
_exptl_absorpt_correction_T_max 0.576
_exptl_absorpt_correction_T_min 0.416
_exptl_absorpt_correction_type gaussian
_exptl_absorpt_process_details
;
CrysAlisPro 1.171.40.14a (Rigaku Oxford Diffraction, 2018)
Numerical absorption correction based on gaussian integration over
			a multifaceted crystal model
Empirical absorption correction using spherical harmonics,
 implemented in SCALE3 ABSPACK scaling algorithm.
;
_exptl_crystal_colour 'clear light colourless'
_exptl_crystal_colour_lustre clear
_exptl_crystal_colour_modifier light
_exptl_crystal_colour_primary colourless
_exptl_crystal_density_diffrn 2.514
_exptl_crystal_description block
_exptl_crystal_F_000 4806
_exptl_crystal_size_max 0.083
_exptl_crystal_size_mid 0.051
_exptl_crystal_size_min 0.047
_refine_diff_density_max 1.486
_refine_diff_density_min -1.324
_refine_diff_density_rms 0.167
_refine_ls_abs_structure_details
;
 Flack x determined using 1251 quotients [(I+)-(I-)]/[(I+)+(I-)]
 (Parsons, Flack and Wagner, Acta Cryst. B69 (2013) 249-259).
;
_refine_ls_abs_structure_Flack -0.02(3)
_refine_ls_extinction_method none
_refine_ls_goodness_of_fit_ref 1.125
_refine_ls_hydrogen_treatment constr
_refine_ls_matrix_type full
_refine_ls_number_parameters 179
_refine_ls_number_reflns 3133
_refine_ls_number_restraints 7
_refine_ls_restrained_S_all 1.125
_refine_ls_R_factor_all 0.0474
_refine_ls_R_factor_gt 0.0435
_refine_ls_shift/su_max 0.001
_refine_ls_shift/su_mean 0.000
_refine_ls_structure_factor_coef Fsqd
_refine_ls_weighting_details 'w=1/[\s^2^(Fo^2^)+(0.0673P)^2^+43.0451P] where P=(Fo^2^+2Fc^2^)/3'
_refine_ls_weighting_scheme calc
_refine_ls_wR_factor_gt 0.1138
_refine_ls_wR_factor_ref 0.1169
_reflns_Friedel_coverage 0.868
_reflns_Friedel_fraction_full 0.905
_reflns_Friedel_fraction_max 0.871
_reflns_number_gt 2929
_reflns_number_total 3133
_reflns_threshold_expression 'I > 2\s(I)'
_cod_data_source_file d4dt03474k2.cif
_cod_data_source_block sb01-05-er2-xrd-100k_abs
_cod_depositor_comments 'Adding full bibliography for 7718068--7718078.cif.'
_cod_original_cell_volume 6864.5(2)
_cod_original_sg_symbol_H-M 'R 3 c'
_cod_database_code 7718075
_shelx_shelxl_version_number 2019/3
_chemical_oxdiff_formula 'C36 Er Br12 O6 N4'
_chemical_oxdiff_usercomment 'Small colourless cube in oil 100K'
_shelx_space_group_comment
;
The symmetry employed for this shelxl refinement is uniquely defined
by the following loop, which should always be used as a source of
symmetry information in preference to the above space-group names.
They are only intended as comments.
;
_olex2_refinement_description
;
1. Fixed Uiso
 At 1.2 times of:
  All C(H) groups, All C(H,H) groups
 At 1.5 times of:
  All O(H) groups
2. Uiso/Uaniso restraints and constraints
Uanis(O1) \\sim Ueq: with sigma of 0.005 and sigma for terminal atoms of 0.01
3.a Secondary CH2 refined with riding coordinates:
 C1(H1A,H1B)
3.b Aromatic/amide H refined with riding coordinates:
 C3(H3), C4(H4), C5(H5), C6(H6)
3.c Idealised tetrahedral OH refined as rotating group:
 O2(H2)
;
_olex2_submission_special_instructions 'No special instructions were received'
_oxdiff_exptl_absorpt_empirical_details
;
Empirical correction (ABSPACK) includes:
- Absorption correction using spherical harmonics
- Frame scaling
;
_oxdiff_exptl_absorpt_empirical_full_max 1.343
_oxdiff_exptl_absorpt_empirical_full_min 0.789

loop_
_space_group_symop_operation_xyz
'x, y, z'
'-y, x-y, z'
'-x+y, -x, z'
'-y, -x, z+1/2'
'-x+y, y, z+1/2'
'x, x-y, z+1/2'
'x+2/3, y+1/3, z+1/3'
'-y+2/3, x-y+1/3, z+1/3'
'-x+y+2/3, -x+1/3, z+1/3'
'-y+2/3, -x+1/3, z+5/6'
'-x+y+2/3, y+1/3, z+5/6'
'x+2/3, x-y+1/3, z+5/6'
'x+1/3, y+2/3, z+2/3'
'-y+1/3, x-y+2/3, z+2/3'
'-x+y+1/3, -x+2/3, z+2/3'
'-y+1/3, -x+2/3, z+7/6'
'-x+y+1/3, y+2/3, z+7/6'
'x+1/3, x-y+2/3, z+7/6'

loop_
_atom_site_label
_atom_site_type_symbol
_atom_site_fract_x
_atom_site_fract_y
_atom_site_fract_z
_atom_site_U_iso_or_equiv
_atom_site_adp_type
_atom_site_occupancy
_atom_site_site_symmetry_order
_atom_site_calc_flag
_atom_site_refinement_flags_posn
_atom_site_refinement_flags_adp
_atom_site_refinement_flags_occupancy
_atom_site_disorder_assembly
_atom_site_disorder_group
Er1 Er 0.333333 0.666667 0.47600(3) 0.0180(2) Uani 1 3 d S T P . .
Br1 Br 0.55044(11) 0.50946(11) 0.47079(2) 0.0228(3) Uani 1 1 d . . . . .
Br2 Br 0.80827(12) 0.57972(14) 0.50079(3) 0.0279(3) Uani 1 1 d . . . . .
Br3 Br 0.89857(11) 0.75647(13) 0.55830(3) 0.0279(3) Uani 1 1 d . . . . .
Br4 Br 0.71479(11) 0.83167(11) 0.58848(3) 0.0245(3) Uani 1 1 d . . . . .
O1 O 0.4218(8) 0.6072(8) 0.50599(18) 0.0206(18) Uani 1 1 d . U . . .
O2 O 0.5007(8) 0.7567(9) 0.55157(18) 0.0235(16) Uani 1 1 d . . . . .
H2 H 0.442433 0.736872 0.540674 0.035 Uiso 1 1 calc R U . . .
N1 N 0.333333 0.666667 0.4222(5) 0.030(4) Uani 1 3 d S T P . .
N2 N 0.5309(10) 0.7788(10) 0.4551(2) 0.024(2) Uani 1 1 d . . . . .
C1 C 0.4391(12) 0.6650(14) 0.4120(3) 0.034(3) Uani 1 1 d . . . . .
H1A H 0.450982 0.685331 0.391152 0.041 Uiso 1 1 calc R U . . .
H1B H 0.426898 0.584553 0.414251 0.041 Uiso 1 1 calc R U . . .
C2 C 0.5465(13) 0.7500(11) 0.4284(3) 0.027(3) Uani 1 1 d . . . . .
C3 C 0.6613(12) 0.7929(11) 0.4171(3) 0.028(3) Uani 1 1 d . . . . .
H3 H 0.671209 0.770698 0.398205 0.034 Uiso 1 1 calc R U . . .
C4 C 0.7596(13) 0.8674(13) 0.4336(4) 0.034(3) Uani 1 1 d . . . . .
H4 H 0.837344 0.895927 0.426494 0.041 Uiso 1 1 calc R U . . .
C5 C 0.7385(12) 0.8986(11) 0.4612(4) 0.030(3) Uani 1 1 d . . . . .
H5 H 0.802712 0.951303 0.473025 0.036 Uiso 1 1 calc R U . . .
C6 C 0.6254(13) 0.8530(13) 0.4710(3) 0.030(3) Uani 1 1 d . . . . .
H6 H 0.613030 0.874529 0.489753 0.036 Uiso 1 1 calc R U . . .
C7 C 0.5288(10) 0.6387(10) 0.5166(3) 0.020(2) Uani 1 1 d . . . . .
C8 C 0.6030(10) 0.6015(11) 0.5050(3) 0.022(2) Uani 1 1 d . . . . .
C9 C 0.7117(11) 0.6336(12) 0.5172(3) 0.024(2) Uani 1 1 d . . . . .
C10 C 0.7486(10) 0.7057(11) 0.5418(3) 0.020(2) Uani 1 1 d . . . . .
C11 C 0.6743(11) 0.7442(11) 0.5539(3) 0.021(2) Uani 1 1 d . . . . .
C12 C 0.5684(10) 0.7141(11) 0.5408(3) 0.018(2) Uani 1 1 d . . . . .

loop_
_atom_site_aniso_label
_atom_site_aniso_U_11
_atom_site_aniso_U_22
_atom_site_aniso_U_33
_atom_site_aniso_U_23
_atom_site_aniso_U_13
_atom_site_aniso_U_12
Er1 0.0210(3) 0.0210(3) 0.0120(5) 0.000 0.000 0.01049(15)
Br1 0.0299(6) 0.0260(6) 0.0158(6) -0.0030(4) -0.0014(4) 0.0163(5)
Br2 0.0319(7) 0.0432(7) 0.0190(7) 0.0010(5) 0.0027(5) 0.0266(6)
Br3 0.0228(6) 0.0360(7) 0.0240(7) 0.0019(5) -0.0035(5) 0.0141(5)
Br4 0.0273(6) 0.0245(6) 0.0174(6) -0.0033(5) -0.0041(4) 0.0097(5)
O1 0.019(3) 0.029(4) 0.021(4) 0.002(3) -0.008(3) 0.017(3)
O2 0.029(4) 0.030(4) 0.014(4) -0.007(3) -0.006(3) 0.018(4)
N1 0.030(5) 0.030(5) 0.031(10) 0.000 0.000 0.015(3)
N2 0.030(5) 0.025(5) 0.019(5) 0.002(4) 0.000(4) 0.014(4)
C1 0.035(7) 0.044(7) 0.019(6) -0.009(5) -0.001(5) 0.018(6)
C2 0.034(6) 0.023(5) 0.024(6) 0.003(4) 0.008(5) 0.014(5)
C3 0.037(7) 0.025(6) 0.026(6) 0.006(5) 0.016(5) 0.018(5)
C4 0.032(7) 0.033(7) 0.041(8) 0.006(6) 0.016(6) 0.020(6)
C5 0.023(5) 0.022(5) 0.041(8) 0.008(5) 0.013(5) 0.006(5)
C6 0.034(7) 0.030(6) 0.029(7) -0.005(5) 0.004(5) 0.019(6)
C7 0.017(5) 0.023(5) 0.016(6) 0.003(4) 0.004(4) 0.006(4)
C8 0.018(5) 0.021(5) 0.024(6) 0.000(5) 0.003(5) 0.007(4)
C9 0.026(6) 0.034(6) 0.014(6) 0.002(5) 0.001(5) 0.017(5)
C10 0.014(5) 0.024(5) 0.022(6) 0.000(4) -0.004(4) 0.010(4)
C11 0.030(6) 0.029(5) 0.009(5) 0.003(4) -0.002(4) 0.019(5)
C12 0.014(4) 0.024(5) 0.015(5) 0.002(4) 0.005(4) 0.008(4)

loop_
_atom_type_symbol
_atom_type_description
_atom_type_scat_dispersion_real
_atom_type_scat_dispersion_imag
_atom_type_scat_source
C C 0.0181 0.0091 'International Tables Vol C Tables 4.2.6.8 and 6.1.1.4'
H H 0.0000 0.0000 'International Tables Vol C Tables 4.2.6.8 and 6.1.1.4'
Br Br -0.6763 1.2805 'International Tables Vol C Tables 4.2.6.8 and 6.1.1.4'
Er Er -9.4367 3.9380 'International Tables Vol C Tables 4.2.6.8 and 6.1.1.4'
N N 0.0311 0.0180 'International Tables Vol C Tables 4.2.6.8 and 6.1.1.4'
O O 0.0492 0.0322 'International Tables Vol C Tables 4.2.6.8 and 6.1.1.4'

loop_
_exptl_crystal_face_index_h
_exptl_crystal_face_index_k
_exptl_crystal_face_index_l
_exptl_crystal_face_perp_dist
4 -4 25 0.0219
-4 -3 -18 0.0384
-1 7 -9 0.0099
8 -6 2 0.0273
-5 2 24 0.0294
-8 6 0 0.0225
-5 5 -22 0.0240
4 -1 -26 0.0278
-3 -3 23 0.0408
-7 0 10 0.0383
-8 2 -5 0.0372
-5 4 -24 0.0238
6 1 -11 0.0119
3 4 17 0.0114
-4 -3 -17 0.0388
-1 7 -7 0.0094

loop_
_geom_angle_atom_site_label_1
_geom_angle_atom_site_label_2
_geom_angle_atom_site_label_3
_geom_angle
_geom_angle_site_symmetry_1
_geom_angle_site_symmetry_3
_geom_angle_publ_flag
O1 Er1 O1 84.1(3) 3_565 2_665 ?
O1 Er1 O1 84.1(3) 3_565 . ?
O1 Er1 O1 84.1(3) 2_665 . ?
O1 Er1 N1 129.3(2) 3_565 . ?
O1 Er1 N1 129.3(2) . . ?
O1 Er1 N1 129.3(2) 2_665 . ?
O1 Er1 N2 82.7(3) 3_565 3_565 ?
O1 Er1 N2 82.7(3) . . ?
O1 Er1 N2 85.2(4) 3_565 2_665 ?
O1 Er1 N2 163.8(3) 2_665 3_565 ?
O1 Er1 N2 163.8(3) . 2_665 ?
O1 Er1 N2 85.2(4) 2_665 . ?
O1 Er1 N2 85.2(4) . 3_565 ?
O1 Er1 N2 163.8(3) 3_565 . ?
O1 Er1 N2 82.7(3) 2_665 2_665 ?
N2 Er1 N1 66.8(3) 3_565 . ?
N2 Er1 N1 66.8(3) 2_665 . ?
N2 Er1 N1 66.8(3) . . ?
N2 Er1 N2 105.5(3) . 3_565 ?
N2 Er1 N2 105.5(3) 2_665 3_565 ?
N2 Er1 N2 105.5(3) 2_665 . ?
C7 O1 Er1 141.5(8) . . ?
C12 O2 H2 109.5 . . ?
C1 N1 Er1 108.6(10) 3_565 . ?
C1 N1 Er1 108.6(10) 2_665 . ?
C1 N1 Er1 108.6(10) . . ?
C1 N1 C1 110.3(10) 2_665 3_565 ?
C1 N1 C1 110.3(10) 3_565 . ?
C1 N1 C1 110.3(10) 2_665 . ?
C2 N2 Er1 117.4(9) . . ?
C2 N2 C6 119.5(12) . . ?
C6 N2 Er1 122.3(9) . . ?
N1 C1 H1A 109.3 . . ?
N1 C1 H1B 109.3 . . ?
N1 C1 C2 111.7(11) . . ?
H1A C1 H1B 107.9 . . ?
C2 C1 H1A 109.3 . . ?
C2 C1 H1B 109.3 . . ?
N2 C2 C1 117.3(12) . . ?
N2 C2 C3 120.7(13) . . ?
C3 C2 C1 121.9(12) . . ?
C2 C3 H3 119.8 . . ?
C4 C3 C2 120.4(13) . . ?
C4 C3 H3 119.8 . . ?
C3 C4 H4 121.6 . . ?
C3 C4 C5 116.8(12) . . ?
C5 C4 H4 121.6 . . ?
C4 C5 H5 120.0 . . ?
C6 C5 C4 120.0(14) . . ?
C6 C5 H5 120.0 . . ?
N2 C6 C5 122.7(13) . . ?
N2 C6 H6 118.7 . . ?
C5 C6 H6 118.7 . . ?
O1 C7 C8 123.9(11) . . ?
O1 C7 C12 117.9(12) . . ?
C8 C7 C12 118.2(12) . . ?
C7 C8 Br1 116.5(9) . . ?
C9 C8 Br1 121.4(10) . . ?
C9 C8 C7 122.0(12) . . ?
C8 C9 Br2 120.2(10) . . ?
C8 C9 C10 119.2(13) . . ?
C10 C9 Br2 120.6(11) . . ?
C9 C10 Br3 120.7(10) . . ?
C9 C10 C11 119.6(12) . . ?
C11 C10 Br3 119.6(9) . . ?
C10 C11 Br4 121.2(9) . . ?
C12 C11 Br4 118.9(9) . . ?
C12 C11 C10 119.9(11) . . ?
O2 C12 C7 119.5(12) . . ?
O2 C12 C11 119.6(11) . . ?
C11 C12 C7 120.9(12) . . ?

loop_
_geom_bond_atom_site_label_1
_geom_bond_atom_site_label_2
_geom_bond_distance
_geom_bond_site_symmetry_2
_geom_bond_publ_flag
Er1 O1 2.184(7) 3_565 ?
Er1 O1 2.184(7) . ?
Er1 O1 2.184(7) 2_665 ?
Er1 N1 2.48(2) . ?
Er1 N2 2.447(11) . ?
Er1 N2 2.447(11) 2_665 ?
Er1 N2 2.447(11) 3_565 ?
Br1 C8 1.898(14) . ?
Br2 C9 1.888(13) . ?
Br3 C10 1.892(11) . ?
Br4 C11 1.881(13) . ?
O1 C7 1.340(15) . ?
O2 H2 0.8400 . ?
O2 C12 1.356(15) . ?
N1 C1 1.473(16) . ?
N1 C1 1.473(16) 3_565 ?
N1 C1 1.473(16) 2_665 ?
N2 C2 1.335(17) . ?
N2 C6 1.345(19) . ?
C1 H1A 0.9900 . ?
C1 H1B 0.9900 . ?
C1 C2 1.49(2) . ?
C2 C3 1.416(18) . ?
C3 H3 0.9500 . ?
C3 C4 1.39(2) . ?
C4 H4 0.9500 . ?
C4 C5 1.41(2) . ?
C5 H5 0.9500 . ?
C5 C6 1.368(18) . ?
C6 H6 0.9500 . ?
C7 C8 1.393(18) . ?
C7 C12 1.408(14) . ?
C8 C9 1.386(18) . ?
C9 C10 1.400(13) . ?
C10 C11 1.415(17) . ?
C11 C12 1.378(17) . ?

loop_
_geom_hbond_atom_site_label_D
_geom_hbond_atom_site_label_H
_geom_hbond_atom_site_label_A
_geom_hbond_distance_DH
_geom_hbond_distance_HA
_geom_hbond_distance_DA
_geom_hbond_angle_DHA
_geom_hbond_site_symmetry_A
_geom_hbond_publ_flag
O2 H2 O1 0.84 2.25 2.704(12) 114.0 . yes
O2 H2 O1 0.84 2.17 2.843(12) 137.6 2_665 yes
C1 H1B Br3 0.99 3.00 3.727(15) 131.1 12_454 yes

loop_
_geom_torsion_atom_site_label_1
_geom_torsion_atom_site_label_2
_geom_torsion_atom_site_label_3
_geom_torsion_atom_site_label_4
_geom_torsion
_geom_torsion_site_symmetry_1
_geom_torsion_site_symmetry_2
_geom_torsion_site_symmetry_3
_geom_torsion_site_symmetry_4
_geom_torsion_publ_flag
Er1 O1 C7 C8 -93.6(16) . . . . ?
Er1 O1 C7 C12 86.1(14) . . . . ?
Er1 N1 C1 C2 -44.7(12) . . . . ?
Er1 N2 C2 C1 9.1(15) . . . . ?
Er1 N2 C2 C3 -166.9(9) . . . . ?
Er1 N2 C6 C5 167.2(10) . . . . ?
Br1 C8 C9 Br2 -2.9(16) . . . . ?
Br1 C8 C9 C10 177.4(8) . . . . ?
Br2 C9 C10 Br3 2.6(12) . . . . ?
Br2 C9 C10 C11 -179.4(11) . . . . ?
Br3 C10 C11 Br4 -6.6(15) . . . . ?
Br3 C10 C11 C12 175.6(9) . . . . ?
Br4 C11 C12 O2 5.8(16) . . . . ?
Br4 C11 C12 C7 -173.4(8) . . . . ?
O1 C7 C8 Br1 4.1(17) . . . . ?
O1 C7 C8 C9 -178.2(12) . . . . ?
O1 C7 C12 O2 -3.2(15) . . . . ?
O1 C7 C12 C11 176.0(12) . . . . ?
N1 C1 C2 N2 25.1(18) . . . . ?
N1 C1 C2 C3 -158.9(13) . . . . ?
N2 C2 C3 C4 -1.0(19) . . . . ?
C1 N1 C1 C2 -163.6(13) 3_565 . . . ?
C1 N1 C1 C2 74(2) 2_665 . . . ?
C1 C2 C3 C4 -176.9(13) . . . . ?
C2 N2 C6 C5 -2(2) . . . . ?
C2 C3 C4 C5 -1(2) . . . . ?
C3 C4 C5 C6 2(2) . . . . ?
C4 C5 C6 N2 -1(2) . . . . ?
C6 N2 C2 C1 178.5(12) . . . . ?
C6 N2 C2 C3 2.5(18) . . . . ?
C7 C8 C9 Br2 179.5(10) . . . . ?
C7 C8 C9 C10 -0.2(18) . . . . ?
C8 C7 C12 O2 176.5(12) . . . . ?
C8 C7 C12 C11 -4.3(15) . . . . ?
C8 C9 C10 Br3 -177.6(11) . . . . ?
C8 C9 C10 C11 0.3(15) . . . . ?
C9 C10 C11 Br4 175.4(8) . . . . ?
C9 C10 C11 C12 -2.4(17) . . . . ?
C10 C11 C12 O2 -176.3(11) . . . . ?
C10 C11 C12 C7 4.4(18) . . . . ?
C12 C7 C8 Br1 -175.5(8) . . . . ?
C12 C7 C8 C9 2.1(18) . . . . ?

loop_
_exptl_oxdiff_crystal_face_indexfrac_h
_exptl_oxdiff_crystal_face_indexfrac_k
_exptl_oxdiff_crystal_face_indexfrac_l
_exptl_oxdiff_crystal_face_x
_exptl_oxdiff_crystal_face_y
_exptl_oxdiff_crystal_face_z
4.3064 -3.7691 24.9834 -0.0082 -0.0313 0.9995
-3.6374 -3.2394 -17.6166 0.1978 0.8250 -0.5293
-0.9615 7.4468 -9.1626 -0.1945 -0.8142 -0.5470
8.2848 -5.6856 2.4473 -0.7722 0.1855 0.6076
-5.1519 2.3917 23.8334 0.9065 -0.2165 0.3625
-8.3399 5.6041 0.1805 0.8218 -0.1973 -0.5345
-5.2296 4.5256 -22.3070 0.1384 -0.0343 -0.9898
3.9589 -1.4710 -26.4439 -0.8333 0.1988 -0.5159
-2.7001 -2.7500 23.0124 0.7265 0.3021 0.6172
-6.7072 -0.4304 10.1278 0.9235 0.3833 0.0142
-7.9936 1.7612 -4.6409 0.7876 0.3264 -0.5227
-4.9416 3.9178 -23.6586 0.0974 0.0395 -0.9945
6.4675 0.6401 -11.4203 -0.9215 -0.3825 -0.0671
3.4979 3.5653 16.6967 -0.2036 -0.8494 0.4870
-3.5467 -3.4544 -17.0171 0.2017 0.8412 -0.5016
-0.5983 7.4319 -7.2199 -0.2042 -0.8546 -0.4775
